data_2006304
loop_
_publ_author_name
'Zukerman-Schpector, J.'
'Caracelli, I.'
'Malvestiti, Ivani'
'Cass, Quezia B.'
'Battiste, Merle A.'

_publ_contact_author
;
    Prof. J. Zukerman-Schpector
    Laborat\'orio de Cristalografia, Estereodin\^amica e
    Modelagem Molecular
    Depto. Qu\'imica
    Universidade Federal de S\~ao Carlos
    Caixa Postal 676
    13565-905 - S\~ao Carlos - SP
    Brazil
;
_publ_section_title
;
 Intermediates in the Synthesis of Forskolin. I
;
_journal_issue 7
_journal_name_full 'Acta Crystallographica Section C'
_journal_page_first 969
_journal_page_last 971
_journal_paper_doi 10.1107/S0108270197002965
_journal_volume 53
_journal_year 1997
_chemical_formula_moiety 'C17 H22 O4'
_chemical_formula_sum 'C17 H22 O4'
_chemical_formula_weight 290.358
_space_group_IT_number 14
_symmetry_cell_setting monoclinic
_symmetry_space_group_name_Hall '-P 2yab'
_symmetry_space_group_name_H-M 'P 1 21/a 1'
_audit_creation_method 'manual editing'
_cell_angle_alpha 90.00
_cell_angle_beta 108.030(10)
_cell_angle_gamma 90.00
_cell_formula_units_Z 4
_cell_length_a 13.943(2)
_cell_length_b 8.0371(7)
_cell_length_c 14.3740(10)
_cell_measurement_reflns_used 25
_cell_measurement_temperature 293(2)
_cell_measurement_theta_max 16.17
_cell_measurement_theta_min 11.20
_cell_volume 1531.7(3)
_computing_cell_refinement 'CAD4 Software'
_computing_data_collection 'CAD4 Software (Enraf-Nonius,1989)'
_computing_data_reduction 'MolEN (Fair, 1990)'
_computing_molecular_graphics 'ZORTEP (Zsolnai, 1994)'
_computing_structure_refinement 'SHELXL93 (Sheldrick, 1993)'
_computing_structure_solution 'SHELXS86 (Sheldrick, 1985)'
_diffrn_measurement_device 'Enraf-Nonius CAD4'
_diffrn_measurement_method \w/2\q
_diffrn_radiation_monochromator graphite
_diffrn_radiation_source 'fine-focus sealed tube'
_diffrn_radiation_type MoK\a
_diffrn_radiation_wavelength 0.71073
_diffrn_reflns_av_R_equivalents 0.0106
_diffrn_reflns_av_sigmaI/netI 0.0276
_diffrn_reflns_limit_h_max 16
_diffrn_reflns_limit_h_min 0
_diffrn_reflns_limit_k_max 9
_diffrn_reflns_limit_k_min 0
_diffrn_reflns_limit_l_max 16
_diffrn_reflns_limit_l_min -17
_diffrn_reflns_number 2823
_diffrn_reflns_theta_max 25.00
_diffrn_reflns_theta_min 1.49
_diffrn_standards_decay_% 0.9
_diffrn_standards_interval_time 60
_diffrn_standards_number 2
_exptl_absorpt_coefficient_mu 0.089
_exptl_absorpt_correction_type none
_exptl_crystal_colour colourless
_exptl_crystal_density_diffrn 1.2591
_exptl_crystal_density_meas ?
_exptl_crystal_description prismatic
_exptl_crystal_F_000 624
_exptl_crystal_size_max 0.50
_exptl_crystal_size_mid 0.45
_exptl_crystal_size_min 0.25
_refine_diff_density_max 0.197
_refine_diff_density_min -0.194
_refine_ls_extinction_method none
_refine_ls_goodness_of_fit_all 1.083
_refine_ls_goodness_of_fit_obs 1.065
_refine_ls_hydrogen_treatment 'H-atom coordinates fixed, one common U'
_refine_ls_matrix_type full
_refine_ls_number_parameters 191
_refine_ls_number_reflns 2698
_refine_ls_number_restraints 0
_refine_ls_restrained_S_all 1.083
_refine_ls_restrained_S_obs 1.065
_refine_ls_R_factor_all 0.0797
_refine_ls_R_factor_obs .0460
_refine_ls_shift/esd_max -0.001
_refine_ls_shift/esd_mean 0.000
_refine_ls_structure_factor_coef Fsqd
_refine_ls_weighting_details 'w = 1/[\s^2^(Fo^2^)+(0.0500P)^2^+0.9295P] where P=(Fo^2^+2Fc^2^)/3'
_refine_ls_weighting_scheme calc
_refine_ls_wR_factor_all 0.1400
_refine_ls_wR_factor_obs .1113
_reflns_number_observed 1821
_reflns_number_total 2698
_reflns_observed_criterion >2sigma(I)
_cod_data_source_file fg1275.cif
_cod_data_source_block default
_cod_depositor_comments
;
 Adding the _atom_site_type_symbol data item.

 Antanas Vaitkus,
 2017-01-28

The following automatic conversions were performed:
'_symmetry_cell_setting' value 'Monoclinic' changed to 'monoclinic'
according to '/home/saulius/struct/CIF-dictionaries/cif_core.dic'
dictionary named 'cif_core.dic' version 2.4.1 from 2010-06-29.

Automatic conversion script
Id: cif_fix_enum 1527 2010-12-29 10:47:43Z saulius 

The following automatic conversions were performed:

'_symmetry_cell_setting' value 'Monoclinic' changed to 'monoclinic'
according to /home/saulius/struct/CIF-dictionaries/cif_core.dic
dictionary named 'cif_core.dic' version 2.4.1 from 2010-06-29.

Automatic conversion script
Id: cif_fix_values 1715 2011-07-08 13:25:40Z adriana 

The following automatic conversions were performed:

'_exptl_crystal_density_meas' value 'not measured' was changed to '?'
- the value is perceived as not measured.

Automatic conversion script
Id: cif_fix_values 3008 2015-01-20 13:52:24Z robertas 

The following automatic conversions were performed:

'_refine_ls_weighting_scheme' value 'calc w =
1/[\s^2^(Fo^2^)+(0.0500P)^2^+0.9295P] where P=(Fo^2^+2Fc^2^)/3' was
changed to 'calc'. New tag '_refine_ls_weighting_details' was
created. The value of the new tag was set to 'w =
1/[\s^2^(Fo^2^)+(0.0500P)^2^+0.9295P] where P=(Fo^2^+2Fc^2^)/3'.

Automatic conversion script
Id: cif_fix_values 3143 2015-03-26 13:38:13Z robertas 
;
_cod_original_sg_symbol_H-M 'P 21/a'
_cod_database_code 2006304

loop_
_symmetry_equiv_pos_as_xyz
'x, y, z'
'-x+1/2, y+1/2, -z'
'-x, -y, -z'
'x-1/2, -y-1/2, z'

loop_
_atom_site_aniso_label
_atom_site_aniso_U_11
_atom_site_aniso_U_22
_atom_site_aniso_U_33
_atom_site_aniso_U_12
_atom_site_aniso_U_13
_atom_site_aniso_U_23
O1 .0433(10) .0556(11) .0565(11) -.0065(9) .0096(8) -.0104(8)
O2 .0769(14) .0483(12) .0840(14) -.0078(11) .0242(11) -.0160(10)
O3 .0703(13) .0736(14) .0864(15) .0236(12) .0392(12) .0250(11)
O4 .0717(12) .0537(11) .0476(10) -.0052(8) .0244(9) .0036(9)
C2 .0380(13) .054(2) .059(2) -.0018(13) .0193(12) -.0105(12)
C2a .0390(13) .0469(14) .0554(14) .0010(12) .0255(11) -.0013(11)
C3 .0499(14) .0436(14) .0478(14) .0007(11) .0236(11) -.0024(11)
C4 .0473(13) .0407(13) .0425(12) .0020(11) .0169(11) .0024(11)
C5 .0377(12) .0413(13) .0445(13) .0029(10) .0150(10) -.0002(10)
C6 .0361(12) .0453(14) .0421(12) .0059(11) .0102(10) -.0024(10)
C7 .0484(14) .053(2) .0420(13) .0056(12) .0128(11) -.0007(12)
C8 .0420(13) .060(2) .0507(15) .0051(13) .0039(11) .0036(12)
C8a .0347(12) .0520(15) .0569(15) .0000(12) .0154(11) .0035(11)
C8b .0391(12) .0424(13) .0432(13) -.0009(10) .0171(10) .0021(10)
C8c .0361(12) .0333(11) .0384(11) -.0035(10) .0128(9) -.0031(10)
C9 .069(2) .063(2) .071(2) .015(2) .034(2) -.0051(15)
C10 .0488(15) .0454(15) .058(2) .0130(13) .0161(13) -.0031(12)
C11 .087(2) .065(2) .064(2) .015(2) -.004(2) .001(2)
C12 .0477(15) .069(2) .058(2) .0156(14) .0249(13) .0016(13)
C13 .056(2) .0451(15) .058(2) .0066(13) .0092(13) -.0090(12)
C14 .062(2) .052(2) .058(2) -.0050(13) .0251(13) .0100(13)

loop_
_atom_site_label
_atom_site_type_symbol
_atom_site_fract_x
_atom_site_fract_y
_atom_site_fract_z
_atom_site_U_iso_or_equiv
O1 O .37623(12) .1271(2) .39441(13) .0531(5)
O2 O .3404(2) .3742(2) .3223(2) .0699(6)
O3 O .0057(2) .3584(3) .1352(2) .0734(6)
O4 O .17205(14) .0709(2) .07238(12) .0563(5)
C2 C .3421(2) .2259(3) .3152(2) .0493(6)
C2a C .3102(2) .1186(3) .2240(2) .0446(6)
C3 C .2302(2) .1945(3) .1396(2) .0452(6)
C4 C .1264(2) .1566(3) .1374(2) .0428(6)
C5 C .1116(2) .0587(3) .2190(2) .0406(5)
C6 C .1602(2) -.1395(3) .3598(2) .0416(6)
C7 C .2490(2) -.1205(3) .4544(2) .0481(6)
C8 C .3510(2) -.1553(4) .4418(2) .0532(7)
C8a C .3693(2) -.0480(3) .3637(2) .0476(6)
C8b C .2860(2) -.0484(3) .2645(2) .0406(5)
C8c C .1813(2) -.0385(3) .2782(2) .0356(5)
C9 C .2585(2) .3460(4) .0931(2) .0651(8)
C10 C .0409(2) .2701(3) .0860(2) .0508(6)
C11 C -.0002(3) .2647(4) -.0227(2) .0785(10)
C12 C .0661(2) -.0788(4) .3821(2) .0561(7)
C13 C .1435(2) -.3239(3) .3300(2) .0549(7)
C14 C .2985(2) -.1993(3) .2040(2) .0558(7)
HC2a H .3800 .1038 .2075 .075(2)
HC5 H .0400 .0746 .2270 .075(2)
HC7A H .2400 .0020 .4775 .075(2)
HC7B H .2400 -.1967 .5054 .075(2)
HC8a H .4400 -.0750 .3533 .075(2)
HC8A H .4000 -.1370 .5049 .075(2)
HC8B H .3600 -.2759 .4265 .075(2)
HC9A H .1979 .4018 .0558 .075(2)
HC9B H .2965 .3162 .0524 .075(2)
HC9C H .2959 .4199 .1433 .075(2)
HC11A H -.0578 .3360 -.0437 .075(2)
HC11B H .0495 .3030 -.0502 .075(2)
HC11C H -.0193 .1549 -.0434 .075(2)
HC12A H .0582 -.1380 .4361 .075(2)
HC12B H .0087 -.0962 .3263 .075(2)
HC12C H .0726 .0369 .3968 .075(2)
HC13A H .1244 -.3841 .3780 .075(2)
HC13B H .2040 -.3693 .3232 .075(2)
HC13C H .0913 -.3323 .2687 .075(2)
HC14A H .3600 -.1764 .1845 .075(2)
HC14B H .2400 -.2091 .1409 .075(2)
HC14C H .3000 -.3066 .2389 .075(2)

loop_
_atom_type_symbol
_atom_type_description
_atom_type_scat_dispersion_real
_atom_type_scat_dispersion_imag
_atom_type_scat_source
C C 0.0033 0.0016 'International Tables Vol C Tables 4.2.6.8 and 6.1.1.4'
O O 0.0106 0.0060 'International Tables Vol C Tables 4.2.6.8 and 6.1.1.4'
H H 0.0000 0.0000 'International Tables Vol C Tables 4.2.6.8 and 6.1.1.4'

loop_
_geom_angle_atom_site_label_1
_geom_angle_atom_site_label_2
_geom_angle_atom_site_label_3
_geom_angle
_geom_angle_publ_flag
C2 O1 C8a 109.7(2) yes
C3 O4 C4 60.81(15) yes
O2 C2 O1 121.7(3) no
O2 C2 C2a 129.2(3) no
O1 C2 C2a 109.1(2) no
C3 C2a C2 114.4(2) no
C3 C2a C8b 117.6(2) no
C2 C2a C8b 102.1(2) no
O4 C3 C4 59.93(15) yes
O4 C3 C9 115.5(2) yes
C4 C3 C9 123.5(2) yes
O4 C3 C2a 112.5(2) yes
C4 C3 C2a 114.4(2) yes
C9 C3 C2a 117.2(2) yes
O4 C4 C3 59.26(15) yes
O4 C4 C5 117.0(2) yes
C3 C4 C5 118.2(2) yes
O4 C4 C10 114.1(2) yes
C3 C4 C10 120.7(2) yes
C5 C4 C10 115.4(2) yes
C8c C5 C4 124.4(2) no
C12 C6 C8c 112.0(2) no
C12 C6 C7 107.0(2) no
C8C C6 C7 109.4(2) no
C12 C6 C13 107.5(2) no
C8C C6 C13 110.3(2) no
C7 C6 C13 110.6(2) no
C8 C7 C6 113.8(2) no
C8a C8 C7 111.6(2) no
O1 C8a C8 109.7(2) no
O1 C8a C8b 104.0(2) no
C8 C8a C8b 116.0(2) no
C14 C8b C8c 113.2(2) no
C14 C8b C8a 110.0(2) no
C8c C8b C8a 110.9(2) no
C14 C8b C2a 113.5(2) no
C8c C8b C2a 109.4(2) no
C8a C8b C2a 99.0(2) no
C5 C8c C6 121.7(2) yes
C5 C8c C8b 119.0(2) yes
C6 C8c C8b 119.2(2) yes
O3 C10 C11 122.5(3) no
O3 C10 C4 118.2(2) no
C11 C10 C4 119.2(3) no
C3 C2A H2A 111 no
C2 C2A H2A 102 no
C8B C2A H2A 108 no
C8C C5 H5 122 no
C4 C5 H5 113 no
C8 C7 H7A 115 no
C6 C7 H7A 103 no
C8 C7 H7B 108 no
C6 C7 H7B 110 no
H7A C7 H7B 107 no
C8A C8 H8A 113 no
C7 C8 H8A 106 no
C8A C8 H8B 109 no
C7 C8 H8B 113 no
H8A C8 H8B 105 no
O1 C8A H8A 105 no
C8 C8A H8A 111 no
C8B C8A H8A 110 no
C3 C9 H9A 109 no
C3 C9 H9B 111 no
H9A C9 H9B 110 no
C3 C9 H9C 109 no
H9A C9 H9C 108 no
H9B C9 H9C 110 no
C10 C11 H11A 109 no
C10 C11 H11B 110 no
H11A C11 H11B 109 no
C10 C11 H11C 110 no
H11A C11 H11C 109 no
H11B C11 H11C 110 no
C6 C12 H12A 110 no
C6 C12 H12B 109 no
H12A C12 H12B 110 no
C6 C12 H12C 109 no
H12A C12 H12C 110 no
H12B C12 H12C 109 no
C6 C13 H13A 110 no
C6 C13 H13B 110 no
H13A C13 H13B 110 no
C6 C13 H13C 109 no
H13A C13 H13C 109 no
H13B C13 H13C 109 no
C8B C14 H14A 106 no
C8B C14 H14B 112 no
H14A C14 H14B 107 no
C8B C14 H14C 113 no
H14A C14 H14C 115 no
H14B C14 H14C 106 no

loop_
_geom_bond_atom_site_label_1
_geom_bond_atom_site_label_2
_geom_bond_distance
_geom_bond_publ_flag
O1 C2 1.349(3) yes
O1 C8a 1.469(3) yes
O2 C2 1.197(3) yes
O3 C10 1.208(3) yes
O4 C3 1.446(3) yes
O4 C4 1.457(3) yes
C2 C2a 1.516(4) yes
C2a C3 1.501(3) no
C2a C8b 1.542(3) no
C3 C4 1.469(3) yes
C3 C9 1.499(4) no
C4 C5 1.479(3) no
C4 C10 1.502(3) no
C5 C8c 1.329(3) yes
C6 C12 1.524(3) no
C6 C8c 1.529(3) no
C6 C7 1.538(3) no
C6 C13 1.540(4) no
C7 C8 1.514(3) no
C8 C8a 1.498(4) no
C8a C8b 1.536(3) no
C8b C14 1.532(3) no
C8b C8c 1.534(3) no
C10 C11 1.488(4) no
C2A H2A 1.08 no
C5 H5 1.05 no
C7 H7A 1.06 no
C7 H7B .99 no
C8 C8A 1.498(4) no
C8 H8A .96 no
C8 H8B 1.01 no
C8A H8A 1.06 no
C9 H9A .96 no
C9 H9B .93 no
C9 H9C .96 no
C11 H11A .96 no
C11 H11B .95 no
C11 H11C .94 no
C12 H12A .95 no
C12 H12B .95 no
C12 H12C .95 no
C13 H13A .95 no
C13 H13B .95 no
C13 H13C .96 no
C14 H14A 1.00 no
C14 H14B 1.02 no
C14 H14C 1.00 no
